data_7224054
loop_
_publ_author_name
'Abramov, Pavel A.'
'Vicent, Cristian'
'Kompankov, Nikolay B.'
'Laricheva, Yuliya A.'
'Sokolov, Maksim Nailyevich'

_publ_section_title
;
 Unique solubility of polyoxoniobate salts in methanol: coordination to
 cations and POM methylation
;
_journal_name_full 'RSC Adv.'
_journal_paper_doi 10.1039/C5RA23918D
_journal_year 2016
_chemical_formula_sum 'C26.12 H72.5 Na4 Nb6 O35.12 Ru2'
_chemical_formula_weight 1800.40
_space_group_crystal_system tetragonal
_space_group_IT_number 88
_space_group_name_Hall '-I 4ad'
_space_group_name_H-M_alt 'I 41/a'
_symmetry_space_group_name_Hall '-I 4ad'
_symmetry_space_group_name_H-M 'I 41/a :2'
_atom_sites_solution_hydrogens geom
_audit_creation_method SHELXL-2014/7
_audit_update_record
;
2015-09-11 deposited with the CCDC.
2016-01-26 downloaded from the CCDC.
;
_cell_angle_alpha 90
_cell_angle_beta 90
_cell_angle_gamma 90
_cell_formula_units_Z 8
_cell_length_a 30.105(3)
_cell_length_b 30.105(3)
_cell_length_c 14.0549(13)
_cell_measurement_reflns_used 7727
_cell_measurement_temperature 150(2)
_cell_measurement_theta_max 26.35
_cell_measurement_theta_min 2.49
_cell_volume 12738(2)
_computing_cell_refinement 'SAINT (Bruker-AXS, 2004)'
_computing_data_collection 'APEX2 (Bruker-AXS, 2004)'
_computing_data_reduction 'SAINT (Bruker-AXS, 2004)'
_computing_molecular_graphics 'SHELXLE (Sheldrick, 2011)'
_computing_publication_material 'CIFTAB-97 (Sheldrick, 1998)'
_computing_structure_refinement 'SHELXL-2014/7 (Sheldrick, 2014)'
_computing_structure_solution 'SHELXL-2014/7 (Sheldrick, 2014)'
_diffrn_ambient_temperature 150(2)
_diffrn_detector_area_resol_mean 25
_diffrn_measured_fraction_theta_full 1.000
_diffrn_measured_fraction_theta_max 0.998
_diffrn_measurement_device_type 'Bruker Apex Duo'
_diffrn_measurement_method '\f scans'
_diffrn_radiation_monochromator graphite
_diffrn_radiation_probe x-ray
_diffrn_radiation_source 'fine-focus sealed tube'
_diffrn_radiation_type MoK\a
_diffrn_radiation_wavelength 0.71073
_diffrn_reflns_av_R_equivalents 0.0412
_diffrn_reflns_av_unetI/netI 0.0406
_diffrn_reflns_laue_measured_fraction_full 1.000
_diffrn_reflns_laue_measured_fraction_max 0.998
_diffrn_reflns_limit_h_max 37
_diffrn_reflns_limit_h_min -24
_diffrn_reflns_limit_k_max 37
_diffrn_reflns_limit_k_min -37
_diffrn_reflns_limit_l_max 17
_diffrn_reflns_limit_l_min -10
_diffrn_reflns_number 26872
_diffrn_reflns_point_group_measured_fraction_full 1.000
_diffrn_reflns_point_group_measured_fraction_max 0.998
_diffrn_reflns_theta_full 25.242
_diffrn_reflns_theta_max 26.394
_diffrn_reflns_theta_min 1.353
_diffrn_standards_decay_% 0
_diffrn_standards_number 0
_exptl_absorpt_coefficient_mu 1.608
_exptl_absorpt_correction_T_max 0.981
_exptl_absorpt_correction_T_min 0.910
_exptl_absorpt_correction_type multi-scan
_exptl_absorpt_process_details 'SADABS (Bruker-AXS, 2004)'
_exptl_crystal_colour yellow
_exptl_crystal_density_diffrn 1.878
_exptl_crystal_description rhombohedra
_exptl_crystal_F_000 7106
_exptl_crystal_recrystallization_method 'Re-crystallisation from solvent: MeOH'
_exptl_crystal_size_max 0.060
_exptl_crystal_size_mid 0.012
_exptl_crystal_size_min 0.012
_refine_diff_density_max 1.979
_refine_diff_density_min -0.782
_refine_diff_density_rms 0.149
_refine_ls_extinction_method none
_refine_ls_goodness_of_fit_ref 1.051
_refine_ls_hydrogen_treatment constr
_refine_ls_matrix_type full
_refine_ls_number_parameters 344
_refine_ls_number_reflns 6515
_refine_ls_number_restraints 0
_refine_ls_restrained_S_all 1.051
_refine_ls_R_factor_all 0.0540
_refine_ls_R_factor_gt 0.0351
_refine_ls_shift/su_max 0.001
_refine_ls_shift/su_mean 0.000
_refine_ls_structure_factor_coef Fsqd
_refine_ls_weighting_details 'w=1/[\s^2^(Fo^2^)+(0.0528P)^2^+99.6420P] where P=(Fo^2^+2Fc^2^)/3'
_refine_ls_weighting_scheme calc
_refine_ls_wR_factor_gt 0.0971
_refine_ls_wR_factor_ref 0.1093
_reflns_Friedel_coverage 0.000
_reflns_number_gt 5049
_reflns_number_total 6515
_reflns_threshold_expression >2\s(I)
_cod_data_source_file c5ra23918d2.cif
_cod_data_source_block 43
_cod_original_cell_volume 12738(3)
_cod_original_formula_sum 'C26.12 H72.50 Na4 Nb6 O35.12 Ru2'
_cod_database_code 7224054
_shelx_shelxl_version_number 2014/7
_shelx_space_group_comment
;
The symmetry employed for this shelxl refinement is uniquely defined
by the following loop, which should always be used as a source of
symmetry information in preference to the above space-group names.
They are only intended as comments.
;
_shelx_estimated_absorpt_t_min 0.910
_shelx_estimated_absorpt_t_max 0.981

loop_
_space_group_symop_operation_xyz
'x, y, z'
'-x+1/2, -y, z+1/2'
'-y+3/4, x+1/4, z+1/4'
'y+3/4, -x+3/4, z+3/4'
'x+1/2, y+1/2, z+1/2'
'-x+1, -y+1/2, z+1'
'-y+5/4, x+3/4, z+3/4'
'y+5/4, -x+5/4, z+5/4'
'-x, -y, -z'
'x-1/2, y, -z-1/2'
'y-3/4, -x-1/4, -z-1/4'
'-y-3/4, x-3/4, -z-3/4'
'-x+1/2, -y+1/2, -z+1/2'
'x, y+1/2, -z'
'y-1/4, -x+1/4, -z+1/4'
'-y-1/4, x-1/4, -z-1/4'

loop_
_atom_site_label
_atom_site_type_symbol
_atom_site_fract_x
_atom_site_fract_y
_atom_site_fract_z
_atom_site_U_iso_or_equiv
_atom_site_adp_type
_atom_site_occupancy
_atom_site_site_symmetry_order
_atom_site_calc_flag
_atom_site_refinement_flags_posn
_atom_site_refinement_flags_adp
_atom_site_refinement_flags_occupancy
C2 C -0.0086(2) 0.67492(19) 0.1315(5) 0.0362(16) Uani 1 1 d . . .
H2A H -0.0332 0.6680 0.1768 0.043 Uiso 1 1 calc R U .
C1M C 0.1740(3) 0.6147(3) -0.4382(6) 0.068(3) Uani 1 1 d . . .
H1MA H 0.1770 0.6312 -0.4979 0.102 Uiso 1 1 calc R U .
H1MB H 0.2024 0.6148 -0.4043 0.102 Uiso 1 1 calc R U .
H1MC H 0.1653 0.5840 -0.4521 0.102 Uiso 1 1 calc R U .
C3 C -0.01909(19) 0.68402(18) 0.0355(5) 0.0301(15) Uani 1 1 d . . .
H3A H -0.0508 0.6836 0.0142 0.036 Uiso 1 1 calc R U .
C2M C 0.0259(2) 0.6123(3) -0.3139(5) 0.0433(18) Uani 1 1 d . . .
H2MA H -0.0049 0.6227 -0.3108 0.065 Uiso 1 1 calc R U .
H2MB H 0.0404 0.6248 -0.3702 0.065 Uiso 1 1 calc R U .
H2MC H 0.0262 0.5798 -0.3180 0.065 Uiso 1 1 calc R U .
C4 C 0.0153(2) 0.68424(17) -0.0325(5) 0.0259(13) Uani 1 1 d . . .
H4A H 0.0072 0.6835 -0.1015 0.031 Uiso 1 1 calc R U .
C3M C 0.1005(3) 0.5120(3) -0.3843(5) 0.052(2) Uani 1 1 d . . .
H3MA H 0.0954 0.4802 -0.3743 0.078 Uiso 1 1 calc R U .
H3MB H 0.0741 0.5254 -0.4133 0.078 Uiso 1 1 calc R U .
H3MC H 0.1261 0.5160 -0.4266 0.078 Uiso 1 1 calc R U .
C5 C 0.05985(19) 0.67651(18) -0.0065(5) 0.0280(14) Uani 1 1 d . . .
H5A H 0.0825 0.6706 -0.0570 0.034 Uiso 1 1 calc R U .
C4M C 0.2196(3) 0.5423(2) -0.2169(7) 0.062(2) Uani 1 1 d . . .
H4MA H 0.2498 0.5390 -0.1917 0.092 Uiso 1 1 calc R U .
H4MB H 0.2015 0.5170 -0.1967 0.092 Uiso 1 1 calc R U .
H4MC H 0.2208 0.5433 -0.2866 0.092 Uiso 1 1 calc R U .
C6 C 0.0700(2) 0.66759(18) 0.0889(5) 0.0304(15) Uani 1 1 d . . .
H6A H 0.0999 0.6554 0.1050 0.036 Uiso 1 1 calc R U .
C5M C 0.2734(5) 0.5609(5) 0.1007(10) 0.138(6) Uani 1 1 d . . .
H5MA H 0.3046 0.5539 0.0875 0.207 Uiso 1 1 calc R U .
H5MB H 0.2718 0.5840 0.1497 0.207 Uiso 1 1 calc R U .
H5MC H 0.2581 0.5341 0.1232 0.207 Uiso 1 1 calc R U .
C7 C 0.0357(2) 0.6669(2) 0.1603(5) 0.0378(16) Uani 1 1 d . . .
H7A H 0.0420 0.6549 0.2252 0.045 Uiso 1 1 calc R U .
C6M C 0.2143(3) 0.6728(4) 0.1520(7) 0.079(3) Uani 1 1 d . . .
H6MA H 0.2139 0.7041 0.1709 0.119 Uiso 1 1 calc R U .
H6MB H 0.2014 0.6546 0.2028 0.119 Uiso 1 1 calc R U .
H6MC H 0.2451 0.6635 0.1407 0.119 Uiso 1 1 calc R U .
C7M C 0.0931(6) 0.6068(6) 0.3678(12) 0.077(5) Uani 0.6 1 d . . P
O2 O -0.01601(11) 0.41740(11) 0.0788(3) 0.0166(8) Uani 1 1 d . . .
O3 O 0.0000 0.5000 0.0000 0.0150(11) Uani 1 2 d S . P
O2W O 0.04881(13) 0.62584(13) -0.2316(3) 0.0279(9) Uani 1 1 d . . .
O4 O 0.05198(11) 0.56377(11) 0.0886(3) 0.0172(8) Uani 1 1 d . . .
O3W O 0.10908(16) 0.53239(14) -0.2969(3) 0.0368(11) Uani 1 1 d . . .
O5 O 0.05332(11) 0.50489(11) -0.1600(3) 0.0177(8) Uani 1 1 d . . .
O4W O 0.14010(15) 0.63549(14) -0.3793(3) 0.0357(11) Uani 1 1 d . . .
O6 O -0.00099(13) 0.55981(13) 0.2680(3) 0.0243(9) Uani 1 1 d . . .
O5W O 0.20074(15) 0.58222(13) -0.1820(4) 0.0388(12) Uani 1 1 d . . .
O7 O 0.11270(12) 0.56981(12) -0.0762(3) 0.0209(8) Uani 1 1 d . . .
O6W O 0.14055(18) 0.57510(19) 0.1496(5) 0.0632(16) Uani 1 1 d . . .
O8 O 0.09083(11) 0.48545(11) 0.0159(3) 0.0172(8) Uani 1 1 d . . .
O7W O 0.18914(18) 0.66725(18) 0.0671(4) 0.0504(14) Uani 1 1 d . . .
O8M O 0.1265(3) 0.6272(3) 0.3074(6) 0.055(2) Uani 0.6 1 d . . P
O8W O 0.2518(2) 0.5770(2) 0.0126(5) 0.081(2) Uani 1 1 d . . .
O10M O -0.0379(4) 0.6220(4) 0.3746(8) 0.035(3) Uiso 0.4 1 d . . P
C10M C -0.0145(7) 0.6282(7) 0.4440(17) 0.061(6) Uiso 0.4 1 d . . P
C11M C 0.031(3) 0.708(3) 0.399(6) 0.017(17) Uiso 0.0622 1 d . . P
O11M O 0.0000 0.7500 0.3750 0.082(16) Uiso 0.2488 4 d S . P
O11 O 0.08142(12) 0.40057(12) 0.1077(3) 0.0205(8) Uani 1 1 d . . .
O9 O 0.03422(11) 0.42237(11) -0.0737(3) 0.0164(8) Uani 1 1 d . . .
O12 O 0.03712(11) 0.48010(11) 0.1768(3) 0.0166(8) Uani 1 1 d . . .
Na1 Na 0.12544(7) 0.60237(7) -0.22906(16) 0.0226(5) Uani 1 1 d . . .
Na2 Na 0.17649(9) 0.60106(9) -0.0170(2) 0.0444(7) Uani 1 1 d . . .
Nb1 Nb 0.04674(2) 0.44289(2) 0.06429(4) 0.01443(12) Uani 1 1 d . . .
Nb2 Nb 0.06596(2) 0.53801(2) -0.04431(4) 0.01419(12) Uani 1 1 d . . .
Nb3 Nb -0.00003(2) 0.53277(2) 0.15783(3) 0.01484(12) Uani 1 1 d . . .
Ru1 Ru 0.01806(2) 0.62224(2) 0.04496(3) 0.01646(12) Uani 1 1 d . . .

loop_
_atom_site_aniso_label
_atom_site_aniso_U_11
_atom_site_aniso_U_22
_atom_site_aniso_U_33
_atom_site_aniso_U_23
_atom_site_aniso_U_13
_atom_site_aniso_U_12
C2 0.044(4) 0.019(3) 0.046(4) -0.010(3) 0.017(3) -0.002(3)
C1M 0.094(7) 0.055(5) 0.054(6) -0.022(4) 0.030(5) -0.034(5)
C3 0.023(3) 0.014(3) 0.054(5) -0.005(3) -0.002(3) 0.003(2)
C2M 0.035(4) 0.053(4) 0.042(4) 0.003(4) -0.002(3) -0.002(3)
C4 0.033(3) 0.011(3) 0.033(4) 0.003(2) 0.000(3) -0.003(2)
C3M 0.077(6) 0.049(5) 0.031(4) -0.010(4) 0.010(4) -0.016(4)
C5 0.025(3) 0.016(3) 0.043(4) -0.003(3) 0.007(3) -0.006(2)
C4M 0.067(6) 0.033(4) 0.086(7) 0.001(4) 0.021(5) 0.009(4)
C6 0.028(3) 0.015(3) 0.049(4) -0.009(3) -0.011(3) -0.003(2)
C5M 0.120(11) 0.179(15) 0.115(12) 0.052(11) -0.072(10) -0.019(10)
C7 0.057(4) 0.019(3) 0.037(4) -0.012(3) -0.007(3) -0.004(3)
C6M 0.093(8) 0.100(8) 0.045(6) 0.018(5) -0.025(5) -0.036(6)
C7M 0.076(11) 0.101(13) 0.055(10) 0.014(9) -0.020(9) -0.024(10)
O2 0.0153(17) 0.0146(17) 0.020(2) 0.0011(15) 0.0012(15) -0.0004(14)
O3 0.013(2) 0.010(2) 0.022(3) 0.002(2) -0.003(2) -0.0005(18)
O2W 0.027(2) 0.028(2) 0.028(2) 0.0047(18) -0.0034(18) -0.0070(17)
O4 0.0154(18) 0.0135(17) 0.023(2) 0.0001(15) -0.0013(15) -0.0010(14)
O3W 0.052(3) 0.031(2) 0.028(3) -0.010(2) 0.014(2) -0.020(2)
O5 0.0171(18) 0.0165(18) 0.020(2) 0.0008(16) 0.0032(16) 0.0004(14)
O4W 0.048(3) 0.033(2) 0.026(2) -0.001(2) 0.003(2) -0.019(2)
O6 0.025(2) 0.027(2) 0.021(2) -0.0046(17) 0.0003(17) 0.0016(16)
O5W 0.033(2) 0.020(2) 0.063(3) 0.004(2) 0.013(2) 0.0022(18)
O7 0.0153(18) 0.0209(19) 0.027(2) 0.0028(17) 0.0022(16) -0.0022(14)
O6W 0.052(3) 0.056(3) 0.081(5) -0.009(3) -0.015(3) -0.012(3)
O8 0.0136(17) 0.0151(17) 0.023(2) 0.0018(16) 0.0001(15) 0.0006(14)
O7W 0.065(3) 0.056(3) 0.030(3) 0.008(2) -0.008(3) -0.019(3)
O8M 0.063(6) 0.058(6) 0.044(6) -0.012(4) -0.009(5) -0.013(5)
O8W 0.064(4) 0.082(5) 0.095(6) 0.011(4) -0.009(4) -0.001(3)
O11 0.0180(18) 0.0173(18) 0.026(2) 0.0050(16) 0.0005(16) 0.0012(14)
O9 0.0138(17) 0.0152(17) 0.020(2) -0.0018(15) 0.0007(15) -0.0008(13)
O12 0.0164(18) 0.0173(18) 0.016(2) 0.0013(15) -0.0020(15) -0.0004(14)
Na1 0.0227(11) 0.0221(11) 0.0230(12) -0.0005(9) 0.0024(9) -0.0057(9)
Na2 0.0326(14) 0.0496(17) 0.0511(18) -0.0098(14) -0.0050(13) -0.0158(12)
Nb1 0.0116(2) 0.0122(2) 0.0194(3) 0.00186(19) -0.00002(18) 0.00082(16)
Nb2 0.0109(2) 0.0125(2) 0.0191(3) 0.00182(19) 0.00174(18) -0.00090(16)
Nb3 0.0139(2) 0.0141(2) 0.0166(3) -0.00051(19) 0.00072(19) -0.00040(17)
Ru1 0.0147(2) 0.0114(2) 0.0232(3) -0.00152(17) 0.00025(18) -0.00113(15)

loop_
_atom_type_symbol
_atom_type_description
_atom_type_scat_dispersion_real
_atom_type_scat_dispersion_imag
_atom_type_scat_source
C C 0.0033 0.0016 'International Tables Vol C Tables 4.2.6.8 and 6.1.1.4'
H H 0.0000 0.0000 'International Tables Vol C Tables 4.2.6.8 and 6.1.1.4'
O O 0.0106 0.0060 'International Tables Vol C Tables 4.2.6.8 and 6.1.1.4'
Na Na 0.0362 0.0249 'International Tables Vol C Tables 4.2.6.8 and 6.1.1.4'
Nb Nb -2.0727 0.6215 'International Tables Vol C Tables 4.2.6.8 and 6.1.1.4'
Ru Ru -1.2594 0.8363 'International Tables Vol C Tables 4.2.6.8 and 6.1.1.4'

loop_
_geom_angle_atom_site_label_1
_geom_angle_atom_site_label_2
_geom_angle_atom_site_label_3
_geom_angle
_geom_angle_site_symmetry_1
_geom_angle_site_symmetry_3
C7 C2 C3 121.2(6) . .
C7 C2 Ru1 71.6(4) . .
C3 C2 Ru1 71.7(3) . .
C7 C2 H2A 118.8 . .
C3 C2 H2A 118.8 . .
Ru1 C2 H2A 118.8 . .
O4W C1M H1MA 109.5 . .
O4W C1M H1MB 109.5 . .
H1MA C1M H1MB 109.5 . .
O4W C1M H1MC 109.5 . .
H1MA C1M H1MC 109.5 . .
H1MB C1M H1MC 109.5 . .
C4 C3 C2 119.0(6) . .
C4 C3 Ru1 70.6(3) . .
C2 C3 Ru1 70.2(3) . .
C4 C3 H3A 119.8 . .
C2 C3 H3A 119.8 . .
Ru1 C3 H3A 119.8 . .
O2W C2M H2MA 109.5 . .
O2W C2M H2MB 109.5 . .
H2MA C2M H2MB 109.5 . .
O2W C2M H2MC 109.5 . .
H2MA C2M H2MC 109.5 . .
H2MB C2M H2MC 109.5 . .
C3 C4 C5 121.5(6) . .
C3 C4 Ru1 71.5(3) . .
C5 C4 Ru1 72.0(3) . .
C3 C4 H4A 118.6 . .
C5 C4 H4A 118.6 . .
Ru1 C4 H4A 118.6 . .
O3W C3M H3MA 109.5 . .
O3W C3M H3MB 109.5 . .
H3MA C3M H3MB 109.5 . .
O3W C3M H3MC 109.5 . .
H3MA C3M H3MC 109.5 . .
H3MB C3M H3MC 109.5 . .
C6 C5 C4 119.1(6) . .
C6 C5 Ru1 70.4(3) . .
C4 C5 Ru1 70.2(3) . .
C6 C5 H5A 119.7 . .
C4 C5 H5A 119.7 . .
Ru1 C5 H5A 119.7 . .
O5W C4M H4MA 109.5 . .
O5W C4M H4MB 109.5 . .
H4MA C4M H4MB 109.5 . .
O5W C4M H4MC 109.5 . .
H4MA C4M H4MC 109.5 . .
H4MB C4M H4MC 109.5 . .
C5 C6 C7 120.9(6) . .
C5 C6 Ru1 72.0(3) . .
C7 C6 Ru1 70.8(3) . .
C5 C6 H6A 118.9 . .
C7 C6 H6A 118.9 . .
Ru1 C6 H6A 118.9 . .
O8W C5M H5MA 109.5 . .
O8W C5M H5MB 109.5 . .
H5MA C5M H5MB 109.5 . .
O8W C5M H5MC 109.5 . .
H5MA C5M H5MC 109.5 . .
H5MB C5M H5MC 109.5 . .
C2 C7 C6 118.3(6) . .
C2 C7 Ru1 70.3(4) . .
C6 C7 Ru1 70.4(3) . .
C2 C7 H7A 120.2 . .
C6 C7 H7A 120.2 . .
Ru1 C7 H7A 120.2 . .
O7W C6M H6MA 109.5 . .
O7W C6M H6MB 109.5 . .
H6MA C6M H6MB 109.5 . .
O7W C6M H6MC 109.5 . .
H6MA C6M H6MC 109.5 . .
H6MB C6M H6MC 109.5 . .
Nb1 O2 Nb2 113.75(16) . 9_565
Nb1 O2 Ru1 99.00(15) . 9_565
Nb2 O2 Ru1 98.74(15) 9_565 9_565
Nb2 O3 Nb2 180.0 9_565 .
Nb2 O3 Nb1 92.656(15) 9_565 .
Nb2 O3 Nb1 87.346(15) . .
Nb2 O3 Nb1 87.344(15) 9_565 9_565
Nb2 O3 Nb1 92.654(15) . 9_565
Nb1 O3 Nb1 180.0 . 9_565
Nb2 O3 Nb3 87.472(16) 9_565 .
Nb2 O3 Nb3 92.528(16) . .
Nb1 O3 Nb3 86.980(16) . .
Nb1 O3 Nb3 93.019(16) 9_565 .
Nb2 O3 Nb3 92.527(16) 9_565 9_565
Nb2 O3 Nb3 87.473(16) . 9_565
Nb1 O3 Nb3 93.019(16) . 9_565
Nb1 O3 Nb3 86.982(16) 9_565 9_565
Nb3 O3 Nb3 180.0 . 9_565
C2M O2W Na1 113.3(4) . .
Nb2 O4 Nb3 114.23(16) . .
Nb2 O4 Ru1 98.49(15) . .
Nb3 O4 Ru1 98.39(14) . .
C3M O3W Na1 141.7(4) . .
Nb2 O5 Nb3 116.25(18) . 9_565
C1M O4W Na1 117.1(5) . .
C4M O5W Na1 119.4(5) . .
C4M O5W Na2 129.2(5) . .
Na1 O5W Na2 85.62(16) . .
Nb2 O7 Na2 143.2(2) . .
Nb2 O7 Na1 125.4(2) . .
Na2 O7 Na1 91.33(15) . .
Nb2 O8 Nb1 114.90(16) . .
C6M O7W Na2 127.4(6) . .
C5M O8W Na2 130.9(8) . .
C11M O11M C11M 156(6) 11_566 16_666
C11M O11M C11M 92.5(13) 11_566 6_464
C11M O11M C11M 92.5(13) 16_666 6_464
C11M O11M C11M 92.5(13) 11_566 .
C11M O11M C11M 92.5(13) 16_666 .
C11M O11M C11M 156(6) 6_464 .
Nb1 O11 Na1 122.26(19) . 3
Nb1 O11 Na2 116.59(17) . 3
Na1 O11 Na2 78.98(12) 3 3
Nb3 O9 Nb1 115.56(16) 9_565 .
Nb3 O9 Ru1 98.85(14) 9_565 9_565
Nb1 O9 Ru1 98.44(15) . 9_565
Nb3 O12 Nb1 115.94(18) . .
O3W Na1 O4W 93.12(17) . .
O3W Na1 O7 87.91(16) . .
O4W Na1 O7 178.34(17) . .
O3W Na1 O2W 93.20(17) . .
O4W Na1 O2W 92.39(17) . .
O7 Na1 O2W 88.85(15) . .
O3W Na1 O5W 94.66(18) . .
O4W Na1 O5W 99.95(18) . .
O7 Na1 O5W 78.66(16) . .
O2W Na1 O5W 164.96(19) . .
O3W Na1 O11 170.93(18) . 4_454
O4W Na1 O11 92.47(15) . 4_454
O7 Na1 O11 86.34(14) . 4_454
O2W Na1 O11 93.69(15) . 4_454
O5W Na1 O11 77.34(15) . 4_454
O3W Na1 Na2 116.31(15) . .
O4W Na1 Na2 135.19(14) . .
O7 Na1 Na2 43.16(10) . .
O2W Na1 Na2 117.04(14) . .
O5W Na1 Na2 47.92(13) . .
O11 Na1 Na2 55.06(11) 4_454 .
O3W Na1 Nb2 73.48(12) . .
O4W Na1 Nb2 158.87(13) . .
O7 Na1 Nb2 22.80(9) . .
O2W Na1 Nb2 72.60(11) . .
O5W Na1 Nb2 97.42(13) . .
O11 Na1 Nb2 103.05(11) 4_454 .
Na2 Na1 Nb2 65.93(6) . .
O3W Na1 Nb1 155.67(13) . 4_454
O4W Na1 Nb1 72.56(11) . 4_454
O7 Na1 Nb1 106.03(11) . 4_454
O2W Na1 Nb1 106.65(11) . 4_454
O5W Na1 Nb1 69.49(11) . 4_454
O11 Na1 Nb1 23.64(9) 4_454 4_454
Na2 Na1 Nb1 67.18(6) . 4_454
Nb2 Na1 Nb1 125.38(6) . 4_454
O7 Na2 O7W 131.8(2) . .
O7 Na2 O8W 136.5(2) . .
O7W Na2 O8W 90.9(2) . .
O7 Na2 O5W 79.34(16) . .
O7W Na2 O5W 127.8(2) . .
O8W Na2 O5W 79.5(2) . .
O7 Na2 O6W 81.94(17) . .
O7W Na2 O6W 82.75(19) . .
O8W Na2 O6W 98.0(2) . .
O5W Na2 O6W 149.15(19) . .
O7 Na2 O11 80.59(14) . 4_454
O7W Na2 O11 75.27(17) . 4_454
O8W Na2 O11 126.0(2) . 4_454
O5W Na2 O11 70.26(15) . 4_454
O6W Na2 O11 130.17(18) . 4_454
O7 Na2 Na1 45.51(11) . .
O7W Na2 Na1 120.78(17) . .
O8W Na2 Na1 125.9(2) . .
O5W Na2 Na1 46.47(12) . .
O6W Na2 Na1 126.26(15) . .
O11 Na2 Na1 45.96(10) 4_454 .
O11 Nb1 O12 102.86(17) . .
O11 Nb1 O8 101.04(15) . .
O12 Nb1 O8 90.36(15) . .
O11 Nb1 O2 103.99(15) . .
O12 Nb1 O2 89.84(14) . .
O8 Nb1 O2 154.27(14) . .
O11 Nb1 O9 102.53(16) . .
O12 Nb1 O9 154.13(14) . .
O8 Nb1 O9 89.63(15) . .
O2 Nb1 O9 79.27(14) . .
O11 Nb1 O3 178.18(13) . .
O12 Nb1 O3 78.90(10) . .
O8 Nb1 O3 78.38(10) . .
O2 Nb1 O3 76.42(10) . .
O9 Nb1 O3 75.77(9) . .
O11 Nb1 Ru1 94.90(12) . 9_565
O12 Nb1 Ru1 130.91(10) . 9_565
O8 Nb1 Ru1 130.73(11) . 9_565
O2 Nb1 Ru1 41.22(10) . 9_565
O9 Nb1 Ru1 41.24(10) . 9_565
O3 Nb1 Ru1 84.241(15) . 9_565
O11 Nb1 Nb2 133.36(12) . .
O12 Nb1 Nb2 84.43(10) . .
O8 Nb1 Nb2 32.35(10) . .
O2 Nb1 Nb2 122.23(10) . .
O9 Nb1 Nb2 81.80(10) . .
O3 Nb1 Nb2 46.030(11) . .
Ru1 Nb1 Nb2 114.956(19) 9_565 .
O11 Nb1 Nb3 134.87(13) . .
O12 Nb1 Nb3 32.02(10) . .
O8 Nb1 Nb3 83.80(10) . .
O2 Nb1 Nb3 82.81(10) . .
O9 Nb1 Nb3 122.46(10) . .
O3 Nb1 Nb3 46.875(12) . .
Ru1 Nb1 Nb3 115.823(17) 9_565 .
Nb2 Nb1 Nb3 63.251(14) . .
O11 Nb1 Na1 34.11(13) . 3
O12 Nb1 Na1 124.58(11) . 3
O8 Nb1 Na1 75.34(10) . 3
O2 Nb1 Na1 124.54(10) . 3
O9 Nb1 Na1 80.30(10) . 3
O3 Nb1 Na1 144.30(4) . 3
Ru1 Nb1 Na1 94.93(4) 9_565 3
Nb2 Nb1 Na1 104.85(4) . 3
Nb3 Nb1 Na1 149.24(4) . 3
O7 Nb2 O8 104.21(15) . .
O7 Nb2 O5 102.86(17) . .
O8 Nb2 O5 91.28(15) . .
O7 Nb2 O4 100.87(16) . .
O8 Nb2 O4 89.43(15) . .
O5 Nb2 O4 155.31(14) . .
O7 Nb2 O2 99.69(15) . 9_565
O8 Nb2 O2 155.23(14) . 9_565
O5 Nb2 O2 89.68(15) . 9_565
O4 Nb2 O2 79.68(14) . 9_565
O7 Nb2 O3 175.85(12) . .
O8 Nb2 O3 79.37(10) . .
O5 Nb2 O3 78.97(10) . .
O4 Nb2 O3 76.91(9) . .
O2 Nb2 O3 76.53(9) 9_565 .
O7 Nb2 Ru1 91.68(12) . .
O8 Nb2 Ru1 130.73(11) . .
O5 Nb2 Ru1 130.61(10) . .
O4 Nb2 Ru1 41.46(10) . .
O2 Nb2 Ru1 41.07(10) 9_565 .
O3 Nb2 Ru1 84.349(15) . .
O7 Nb2 Nb1 136.94(12) . .
O8 Nb2 Nb1 32.75(10) . .
O5 Nb2 Nb1 84.69(10) . .
O4 Nb2 Nb1 82.63(10) . .
O2 Nb2 Nb1 122.93(10) 9_565 .
O3 Nb2 Nb1 46.624(11) . .
Ru1 Nb2 Nb1 115.538(18) . .
O7 Nb2 Nb3 134.82(13) . 9_565
O8 Nb2 Nb3 85.25(10) . 9_565
O5 Nb2 Nb3 32.05(10) . 9_565
O4 Nb2 Nb3 123.62(10) . 9_565
O2 Nb2 Nb3 82.51(10) 9_565 9_565
O3 Nb2 Nb3 46.923(12) . 9_565
Ru1 Nb2 Nb3 115.528(17) . 9_565
Nb1 Nb2 Nb3 63.899(15) . 9_565
O7 Nb2 Na1 31.80(13) . .
O8 Nb2 Na1 123.04(11) . .
O5 Nb2 Na1 77.08(11) . .
O4 Nb2 Na1 122.43(10) . .
O2 Nb2 Na1 81.25(10) 9_565 .
O3 Nb2 Na1 147.21(4) . .
Ru1 Nb2 Na1 94.52(4) . .
Nb1 Nb2 Na1 149.82(4) . .
Nb3 Nb2 Na1 106.74(4) 9_565 .
O6 Nb3 O12 105.40(17) . .
O6 Nb3 O5 103.95(17) . 9_565
O12 Nb3 O5 89.81(14) . 9_565
O6 Nb3 O4 102.65(16) . .
O12 Nb3 O4 89.84(14) . .
O5 Nb3 O4 152.49(15) 9_565 .
O6 Nb3 O9 101.19(16) . 9_565
O12 Nb3 O9 152.90(15) . 9_565
O5 Nb3 O9 88.82(14) 9_565 9_565
O4 Nb3 O9 79.23(14) . 9_565
O6 Nb3 O3 176.14(13) . .
O12 Nb3 O3 78.18(11) . .
O5 Nb3 O3 77.30(11) 9_565 .
O4 Nb3 O3 75.71(10) . .
O9 Nb3 O3 75.12(10) 9_565 .
O6 Nb3 Ru1 92.89(13) . .
O12 Nb3 Ru1 131.10(10) . .
O5 Nb3 Ru1 129.64(11) 9_565 .
O4 Nb3 Ru1 41.51(10) . .
O9 Nb3 Ru1 41.03(9) 9_565 .
O3 Nb3 Ru1 83.576(17) . .
O6 Nb3 Nb2 135.56(13) . 9_565
O12 Nb3 Nb2 83.52(10) . 9_565
O5 Nb3 Nb2 31.70(11) 9_565 9_565
O4 Nb3 Nb2 121.11(10) . 9_565
O9 Nb3 Nb2 81.19(10) 9_565 9_565
O3 Nb3 Nb2 45.605(11) . 9_565
Ru1 Nb3 Nb2 114.025(19) . 9_565
O6 Nb3 Nb1 137.41(13) . .
O12 Nb3 Nb1 32.04(11) . .
O5 Nb3 Nb1 83.24(10) 9_565 .
O4 Nb3 Nb1 81.98(10) . .
O9 Nb3 Nb1 121.09(10) 9_565 .
O3 Nb3 Nb1 46.145(11) . .
Ru1 Nb3 Nb1 114.893(18) . .
Nb2 Nb3 Nb1 62.640(14) 9_565 .
O9 Ru1 O2 77.04(14) 9_565 9_565
O9 Ru1 O4 77.05(13) 9_565 .
O2 Ru1 O4 77.51(14) 9_565 .
O9 Ru1 C2 94.8(2) 9_565 .
O2 Ru1 C2 150.6(2) 9_565 .
O4 Ru1 C2 128.7(2) . .
O9 Ru1 C4 128.12(18) 9_565 .
O2 Ru1 C4 94.12(19) 9_565 .
O4 Ru1 C4 151.50(19) . .
C2 Ru1 C4 68.6(2) . .
O9 Ru1 C6 152.4(2) 9_565 .
O2 Ru1 C6 127.8(2) 9_565 .
O4 Ru1 C6 95.33(18) . .
C2 Ru1 C6 69.1(2) . .
C4 Ru1 C6 68.1(2) . .
O9 Ru1 C7 115.7(2) 9_565 .
O2 Ru1 C7 166.5(2) 9_565 .
O4 Ru1 C7 100.4(2) . .
C2 Ru1 C7 38.1(3) . .
C4 Ru1 C7 81.4(3) . .
C6 Ru1 C7 38.8(3) . .
O9 Ru1 C3 99.95(18) 9_565 .
O2 Ru1 C3 114.7(2) 9_565 .
O4 Ru1 C3 166.7(2) . .
C2 Ru1 C3 38.1(3) . .
C4 Ru1 C3 37.9(2) . .
C6 Ru1 C3 81.3(2) . .
C7 Ru1 C3 69.0(3) . .
O9 Ru1 C5 165.82(19) 9_565 .
O2 Ru1 C5 99.6(2) 9_565 .
O4 Ru1 C5 115.98(18) . .
C2 Ru1 C5 81.4(2) . .
C4 Ru1 C5 37.9(2) . .
C6 Ru1 C5 37.6(2) . .
C7 Ru1 C5 69.1(3) . .
C3 Ru1 C5 68.7(2) . .
O9 Ru1 Nb1 40.33(10) 9_565 9_565
O2 Ru1 Nb1 39.78(9) 9_565 9_565
O4 Ru1 Nb1 85.59(9) . 9_565
C2 Ru1 Nb1 120.07(19) . 9_565
C4 Ru1 Nb1 105.46(16) . 9_565
C6 Ru1 Nb1 167.00(19) . 9_565
C7 Ru1 Nb1 153.7(2) . 9_565
C3 Ru1 Nb1 100.56(16) . 9_565
C5 Ru1 Nb1 131.12(18) . 9_565
O9 Ru1 Nb3 40.12(10) 9_565 .
O2 Ru1 Nb3 85.82(9) 9_565 .
O4 Ru1 Nb3 40.11(9) . .
C2 Ru1 Nb3 106.18(18) . .
C4 Ru1 Nb3 167.88(16) . .
C6 Ru1 Nb3 121.10(18) . .
C7 Ru1 Nb3 101.20(19) . .
C3 Ru1 Nb3 131.95(17) . .
C5 Ru1 Nb3 154.03(17) . .
Nb1 Ru1 Nb3 67.089(15) 9_565 .
O9 Ru1 Nb2 84.60(9) 9_565 .
O2 Ru1 Nb2 40.19(9) 9_565 .
O4 Ru1 Nb2 40.06(10) . .
C2 Ru1 Nb2 168.6(2) . .
C4 Ru1 Nb2 120.53(17) . .
C6 Ru1 Nb2 106.76(16) . .
C7 Ru1 Nb2 132.72(19) . .
C3 Ru1 Nb2 153.18(19) . .
C5 Ru1 Nb2 101.81(16) . .
Nb1 Ru1 Nb2 66.003(14) 9_565 .
Nb3 Ru1 Nb2 66.271(15) . .

loop_
_geom_bond_atom_site_label_1
_geom_bond_atom_site_label_2
_geom_bond_distance
_geom_bond_site_symmetry_2
C2 C7 1.413(10) .
C2 C3 1.413(10) .
C2 Ru1 2.154(6) .
C2 H2A 1.0000 .
C1M O4W 1.455(10) .
C1M H1MA 0.9800 .
C1M H1MB 0.9800 .
C1M H1MC 0.9800 .
C3 C4 1.408(9) .
C3 Ru1 2.174(5) .
C3 H3A 1.0000 .
C2M O2W 1.408(8) .
C2M H2MA 0.9800 .
C2M H2MB 0.9800 .
C2M H2MC 0.9800 .
C4 C5 1.410(8) .
C4 Ru1 2.162(5) .
C4 H4A 1.0000 .
C3M O3W 1.398(8) .
C3M H3MA 0.9800 .
C3M H3MB 0.9800 .
C3M H3MC 0.9800 .
C5 C6 1.402(9) .
C5 Ru1 2.185(5) .
C5 H5A 1.0000 .
C4M O5W 1.417(8) .
C4M H4MA 0.9800 .
C4M H4MB 0.9800 .
C4M H4MC 0.9800 .
C6 C7 1.440(10) .
C6 Ru1 2.165(5) .
C6 H6A 1.0000 .
C5M O8W 1.480(12) .
C5M H5MA 0.9800 .
C5M H5MB 0.9800 .
C5M H5MC 0.9800 .
C7 Ru1 2.172(6) .
C7 H7A 1.0000 .
C6M O7W 1.424(10) .
C6M H6MA 0.9800 .
C6M H6MB 0.9800 .
C6M H6MC 0.9800 .
C7M O8M 1.453(19) .
O2 Nb1 2.049(3) .
O2 Nb2 2.073(3) 9_565
O2 Ru1 2.111(4) 9_565
O3 Nb2 2.3749(5) 9_565
O3 Nb2 2.3749(5) .
O3 Nb1 2.3986(5) .
O3 Nb1 2.3986(5) 9_565
O3 Nb3 2.4278(5) .
O3 Nb3 2.4278(5) 9_565
O2W Na1 2.413(5) .
O4 Nb2 2.066(4) .
O4 Nb3 2.066(4) .
O4 Ru1 2.126(3) .
O3W Na1 2.364(5) .
O5 Nb2 1.945(4) .
O5 Nb3 1.965(3) 9_565
O4W Na1 2.376(5) .
O6 Nb3 1.750(4) .
O5W Na1 2.438(5) .
O5W Na2 2.496(6) .
O7 Nb2 1.760(4) .
O7 Na2 2.295(4) .
O7 Na1 2.393(4) .
O6W Na2 2.696(7) .
O8 Nb2 1.945(3) .
O8 Nb1 1.966(3) .
O7W Na2 2.348(6) .
O8W Na2 2.416(7) .
O10M C10M 1.22(2) .
C11M O11M 1.61(8) .
O11M C11M 1.61(8) 11_566
O11M C11M 1.61(8) 16_666
O11M C11M 1.61(8) 6_464
O11 Nb1 1.756(4) .
O11 Na1 2.456(4) 3
O11 Na2 2.801(5) 3
O9 Nb3 2.069(4) 9_565
O9 Nb1 2.070(4) .
O9 Ru1 2.108(3) 9_565
O12 Nb3 1.959(3) .
O12 Nb1 1.959(4) .
Na1 O11 2.456(4) 4_454
Na1 Na2 3.354(4) .
Na1 Nb2 3.702(2) .
Na1 Nb1 3.704(2) 4_454
Na2 O11 2.801(5) 4_454
Nb1 Ru1 3.1637(6) 9_565
Nb1 Nb2 3.2963(7) .
Nb1 Nb3 3.3217(7) .
Nb1 Na1 3.704(2) 3
Nb2 O2 2.073(3) 9_565
Nb2 Ru1 3.1755(6) .
Nb2 Nb3 3.3206(7) 9_565
Nb3 O5 1.965(3) 9_565
Nb3 O9 2.069(4) 9_565
Nb3 Ru1 3.1731(7) .
Nb3 Nb2 3.3204(7) 9_565
Ru1 O9 2.108(3) 9_565
Ru1 O2 2.111(4) 9_565
Ru1 Nb1 3.1636(6) 9_565
